data_7714779
loop_
_publ_author_name
'Sumida, Akifumi'
'Onishi, Tomoharu'
'Imoto, Hiroaki'
'Naka, Kensuke'

_publ_section_title
;
 Synthesis, structures, and photophysical properties of &#x3c0;-extended
 arsaborins.
;
_journal_issue 4
_journal_name_full 'Dalton transactions (Cambridge, England : 2003)'
_journal_page_first 1706
_journal_page_last 1713
_journal_paper_doi 10.1039/d3dt03798c
_journal_volume 53
_journal_year 2024
_chemical_formula_moiety 'C27 H24 As B S, 0.5(C H4 O)'
_chemical_formula_sum 'C27.5 H26 As B O0.5 S'
_chemical_formula_weight 482.27
_space_group_crystal_system triclinic
_space_group_IT_number 2
_space_group_name_Hall '-P 1'
_space_group_name_H-M_alt 'P -1'
_atom_sites_solution_hydrogens geom
_atom_sites_solution_primary dual
_audit_creation_date 2023-02-11
_audit_creation_method
;
Olex2 1.5-ac5-024
(compiled 2022.04.12 svn.rca3783a0 for Rigaku Oxford Diffraction, GUI svn.r6498)
;
_audit_update_record
;
2023-10-26 deposited with the CCDC.	2023-12-20 downloaded from the CCDC.
;
_cell_angle_alpha 86.683(4)
_cell_angle_beta 81.031(4)
_cell_angle_gamma 75.640(5)
_cell_formula_units_Z 4
_cell_length_a 9.3729(6)
_cell_length_b 14.9082(10)
_cell_length_c 17.5035(8)
_cell_measurement_reflns_used 4815
_cell_measurement_temperature 100.15
_cell_measurement_theta_max 30.0320
_cell_measurement_theta_min 2.7720
_cell_volume 2340.0(2)
_computing_cell_refinement 'CrysAlisPro 1.171.42.74a (Rigaku OD, 2022)'
_computing_data_collection 'CrysAlisPro 1.171.42.74a (Rigaku OD, 2022)'
_computing_data_reduction 'CrysAlisPro 1.171.42.74a (Rigaku OD, 2022)'
_computing_molecular_graphics 'Olex2 1.5-ac5-024 (Dolomanov et al., 2009)'
_computing_publication_material 'Olex2 1.5-ac5-024 (Dolomanov et al., 2009)'
_computing_structure_refinement 'SHELXL 2018/3 (Sheldrick, 2015)'
_computing_structure_solution 'SHELXT 2018/2 (Sheldrick, 2018)'
_diffrn_ambient_temperature 100.15
_diffrn_detector 'CCD plate'
_diffrn_measured_fraction_theta_full 0.999
_diffrn_measured_fraction_theta_max 0.998
_diffrn_measurement_details
;
List of Runs (angles in degrees, time in seconds):

  # Type    Start    End  Width  t~exp~   \w     \q     \k     \f   Frames
#--------------------------------------------------------------------------
  1  \w    -72.00  31.00   0.25    1.75    --   30.00  54.00-120.00  412
  2  \w    -71.00 -45.00   0.25    1.75    --   30.00  54.00   0.00  104
  3  \w     18.00  44.00   0.25    1.75    --   30.00  54.00   0.00  104
  4  \w    -74.00 109.00   0.25    1.75    --   30.00  54.00 120.00  732
;
_diffrn_measurement_device 'two-circle diffractometer'
_diffrn_measurement_device_type 'XtaLAB Mini (JP)'
_diffrn_measurement_method '\w scans'
_diffrn_orient_matrix_type 'CrysAlisPro convention (1999,Acta A55,543-557)'
_diffrn_orient_matrix_UB_11 -0.0315093000
_diffrn_orient_matrix_UB_12 0.0052838000
_diffrn_orient_matrix_UB_13 0.0395248000
_diffrn_orient_matrix_UB_21 -0.0653360000
_diffrn_orient_matrix_UB_22 0.0301821000
_diffrn_orient_matrix_UB_23 -0.0108357000
_diffrn_orient_matrix_UB_31 -0.0312111000
_diffrn_orient_matrix_UB_32 -0.0383942000
_diffrn_orient_matrix_UB_33 -0.0020253000
_diffrn_radiation_monochromator graphite
_diffrn_radiation_probe x-ray
_diffrn_radiation_type 'Mo K\a'
_diffrn_radiation_wavelength 0.71073
_diffrn_reflns_av_R_equivalents 0.0714
_diffrn_reflns_av_unetI/netI 0.1200
_diffrn_reflns_Laue_measured_fraction_full 0.999
_diffrn_reflns_Laue_measured_fraction_max 0.998
_diffrn_reflns_limit_h_max 11
_diffrn_reflns_limit_h_min -9
_diffrn_reflns_limit_k_max 18
_diffrn_reflns_limit_k_min -18
_diffrn_reflns_limit_l_max 21
_diffrn_reflns_limit_l_min -21
_diffrn_reflns_number 14207
_diffrn_reflns_point_group_measured_fraction_full 0.999
_diffrn_reflns_point_group_measured_fraction_max 0.998
_diffrn_reflns_theta_full 25.242
_diffrn_reflns_theta_max 26.372
_diffrn_reflns_theta_min 2.704
_diffrn_source 'fine-focus sealed X-ray tube'
_diffrn_source_type 'Rigaku (Mo) X-ray Source'
_exptl_absorpt_coefficient_mu 1.557
_exptl_absorpt_correction_T_max 0.955
_exptl_absorpt_correction_T_min 0.831
_exptl_absorpt_correction_type analytical
_exptl_absorpt_process_details
;
CrysAlisPro 1.171.42.74a (Rigaku Oxford Diffraction, 2022)
Analytical numeric absorption correction using a multifaceted crystal
model based on expressions derived by R.C. Clark & J.S. Reid.
(Clark, R. C. & Reid, J. S. (1995). Acta Cryst. A51, 887-897)
Empirical absorption correction using spherical harmonics,
implemented in SCALE3 ABSPACK scaling algorithm.
;
_exptl_crystal_colour yellow
_exptl_crystal_colour_primary yellow
_exptl_crystal_density_diffrn 1.369
_exptl_crystal_description plate
_exptl_crystal_F_000 996
_exptl_crystal_size_max 0.761
_exptl_crystal_size_mid 0.361
_exptl_crystal_size_min 0.117
_refine_diff_density_max 1.323
_refine_diff_density_min -1.085
_refine_diff_density_rms 0.145
_refine_ls_extinction_method none
_refine_ls_goodness_of_fit_ref 1.027
_refine_ls_hydrogen_treatment constr
_refine_ls_matrix_type full
_refine_ls_number_parameters 567
_refine_ls_number_reflns 9569
_refine_ls_number_restraints 0
_refine_ls_restrained_S_all 1.027
_refine_ls_R_factor_all 0.0886
_refine_ls_R_factor_gt 0.0635
_refine_ls_shift/su_max 0.001
_refine_ls_shift/su_mean 0.000
_refine_ls_structure_factor_coef Fsqd
_refine_ls_weighting_details 'w=1/[\s^2^(Fo^2^)+(0.0735P)^2^] where P=(Fo^2^+2Fc^2^)/3'
_refine_ls_weighting_scheme calc
_refine_ls_wR_factor_gt 0.1580
_refine_ls_wR_factor_ref 0.1839
_reflns_Friedel_coverage 0.000
_reflns_number_gt 6751
_reflns_number_total 9569
_reflns_threshold_expression 'I > 2\s(I)'
_cod_data_source_file d3dt03798c2.cif
_cod_data_source_block 3a-S_hexane
_cod_depositor_comments 'Adding full bibliography for 7714770--7714783.cif.'
_cod_original_formula_sum 'C27.50 H26 As B O0.50 S'
_cod_database_code 7714779
_shelx_shelxl_version_number 2018/3
_chemical_oxdiff_formula CHBAsSO
_shelx_space_group_comment
;
The symmetry employed for this shelxl refinement is uniquely defined
by the following loop, which should always be used as a source of
symmetry information in preference to the above space-group names.
They are only intended as comments.
;
_shelx_estimated_absorpt_t_max 0.835
_shelx_estimated_absorpt_t_min 0.384
_olex2_refinement_description
;
1. Fixed Uiso
 At 1.2 times of:
  All C(H) groups
 At 1.5 times of:
  All C(H,H,H) groups, All O(H) groups
2.a Aromatic/amide H refined with riding coordinates:
 C32(H32), C35(H35), C34(H34), C33(H33), C5(H5), C9(H9), C11(H11), C27(H27),
 C50(H50), C6(H6), C36(H36), C24(H24), C39(H39), C51(H51), C12(H12), C10(H10),
 C25(H25), C23(H23), C8(H8), C42(H42), C7(H7), C52(H52), C38(H38), C44(H44),
 C15(H15), C26(H26), C54(H54), C53(H53), C37(H37), C17(H17)
2.b Idealised Me refined as rotating group:
 C48(H48A,H48B,H48C), C46(H46A,H46B,H46C), C47(H47A,H47B,H47C), C19(H19A,H19B,
 H19C), C21(H21A,H21B,H21C), C55(H55A,H55B,H55C), C20(H20A,H20B,H20C)
2.c Idealised tetrahedral OH refined as rotating group:
 O1(H1)
;
_olex2_submission_special_instructions 'No special instructions were received'
_oxdiff_exptl_absorpt_empirical_details
;
Empirical correction (ABSPACK) includes:
- Absorption correction using spherical harmonics
- Frame scaling
;
_oxdiff_exptl_absorpt_empirical_full_max 1.811
_oxdiff_exptl_absorpt_empirical_full_min 0.555

loop_
_space_group_symop_operation_xyz
'x, y, z'
'-x, -y, -z'

loop_
_atom_site_label
_atom_site_type_symbol
_atom_site_fract_x
_atom_site_fract_y
_atom_site_fract_z
_atom_site_U_iso_or_equiv
_atom_site_adp_type
_atom_site_occupancy
_atom_site_site_symmetry_order
_atom_site_calc_flag
_atom_site_refinement_flags_posn
_atom_site_refinement_flags_adp
_atom_site_refinement_flags_occupancy
_atom_site_disorder_assembly
_atom_site_disorder_group
As2 As 0.64048(5) 0.18702(3) 0.07954(3) 0.02102(15) Uani 1 1 d . . . . .
As1 As 0.70236(5) 0.67965(3) 0.44550(3) 0.02313(15) Uani 1 1 d . . . . .
S2 S 0.74772(16) 0.06448(9) 0.12947(8) 0.0345(3) Uani 1 1 d . . . . .
S1 S 0.87883(16) 0.56744(9) 0.45608(8) 0.0351(3) Uani 1 1 d . . . . .
C29 C 0.5018(5) 0.3674(3) 0.1493(2) 0.0184(9) Uani 1 1 d . . . . .
C22 C 0.6024(5) 0.7324(3) 0.5438(3) 0.0219(10) Uani 1 1 d . . . . .
C32 C 0.7694(5) 0.3062(3) 0.1525(3) 0.0221(10) Uani 1 1 d . . . . .
H32 H 0.856694 0.258090 0.140165 0.026 Uiso 1 1 calc R U . . .
C35 C 0.5153(5) 0.4459(3) 0.1863(3) 0.0228(10) Uani 1 1 d . . . . .
H35 H 0.429424 0.495403 0.197197 0.027 Uiso 1 1 calc R U . . .
C30 C 0.3205(5) 0.2750(3) 0.0909(2) 0.0184(9) Uani 1 1 d . . . . .
O1 O 0.8216(5) 0.3777(3) 0.3898(3) 0.0570(12) Uani 1 1 d . . . . .
H1 H 0.823628 0.431739 0.399764 0.085 Uiso 1 1 calc R U . . .
C28 C 0.6370(5) 0.2978(3) 0.1329(2) 0.0198(9) Uani 1 1 d . . . . .
C40 C 0.2081(5) 0.4469(3) 0.1449(3) 0.0193(9) Uani 1 1 d . . . . .
C34 C 0.6475(5) 0.4544(3) 0.2074(3) 0.0242(10) Uani 1 1 d . . . . .
H34 H 0.650343 0.507962 0.233446 0.029 Uiso 1 1 calc R U . . .
C33 C 0.7777(5) 0.3837(3) 0.1901(3) 0.0242(10) Uani 1 1 d . . . . .
H33 H 0.869341 0.388899 0.203951 0.029 Uiso 1 1 calc R U . . .
C5 C 0.5120(6) 0.5703(3) 0.4051(3) 0.0273(11) Uani 1 1 d . . . . .
H5 H 0.576988 0.520419 0.428077 0.033 Uiso 1 1 calc R U . . .
C49 C 0.7373(5) 0.2037(3) -0.0250(3) 0.0238(10) Uani 1 1 d . . . . .
C9 C 0.8946(5) 0.7987(3) 0.3873(3) 0.0242(10) Uani 1 1 d . . . . .
H9 H 0.967565 0.754950 0.411106 0.029 Uiso 1 1 calc R U . . .
C11 C 0.8211(5) 0.9422(3) 0.3175(3) 0.0271(11) Uani 1 1 d . . . . .
H11 H 0.844119 0.996465 0.292992 0.032 Uiso 1 1 calc R U . . .
C41 C 0.1254(5) 0.4647(3) 0.2196(3) 0.0222(10) Uani 1 1 d . . . . .
C31 C 0.4367(5) 0.1956(3) 0.0684(3) 0.0225(10) Uani 1 1 d . . . . .
C27 C 0.6530(6) 0.7993(3) 0.5766(3) 0.0273(11) Uani 1 1 d . . . . .
H27 H 0.737078 0.819372 0.551007 0.033 Uiso 1 1 calc R U . . .
C3 C 0.6408(5) 0.8482(3) 0.3544(3) 0.0204(10) Uani 1 1 d . . . . .
C50 C 0.8593(5) 0.1359(3) -0.0563(3) 0.0275(11) Uani 1 1 d . . . . .
H50 H 0.895440 0.081632 -0.026960 0.033 Uiso 1 1 calc R U . . .
C4 C 0.7524(5) 0.7845(3) 0.3879(2) 0.0196(9) Uani 1 1 d . . . . .
C43 C -0.0512(5) 0.5934(3) 0.1692(3) 0.0282(11) Uani 1 1 d . . . . .
C6 C 0.3868(6) 0.5567(3) 0.3781(3) 0.0296(11) Uani 1 1 d . . . . .
H6 H 0.366433 0.497160 0.383022 0.035 Uiso 1 1 calc R U . . .
C36 C 0.4084(6) 0.1229(3) 0.0316(3) 0.0320(12) Uani 1 1 d . . . . .
H36 H 0.487639 0.070763 0.016376 0.038 Uiso 1 1 calc R U . . .
C24 C 0.4123(6) 0.7380(3) 0.6533(3) 0.0314(12) Uani 1 1 d . . . . .
H24 H 0.332000 0.715335 0.680446 0.038 Uiso 1 1 calc R U . . .
C39 C 0.1787(6) 0.2731(3) 0.0768(3) 0.0291(11) Uani 1 1 d . . . . .
H39 H 0.097811 0.323808 0.093234 0.035 Uiso 1 1 calc R U . . .
C13 C 0.3533(5) 0.9167(3) 0.3319(3) 0.0223(10) Uani 1 1 d . . . . .
C1 C 0.5405(5) 0.6580(3) 0.3979(2) 0.0198(9) Uani 1 1 d . . . . .
C51 C 0.9279(6) 0.1485(4) -0.1310(3) 0.0314(12) Uani 1 1 d . . . . .
H51 H 1.010809 0.102219 -0.153255 0.038 Uiso 1 1 calc R U . . .
C18 C 0.2541(5) 0.9673(3) 0.3924(3) 0.0274(11) Uani 1 1 d . . . . .
C12 C 0.6800(5) 0.9269(3) 0.3194(3) 0.0247(10) Uani 1 1 d . . . . .
H12 H 0.607753 0.971759 0.296097 0.030 Uiso 1 1 calc R U . . .
C10 C 0.9268(5) 0.8785(3) 0.3512(3) 0.0266(11) Uani 1 1 d . . . . .
H10 H 1.023100 0.888952 0.349827 0.032 Uiso 1 1 calc R U . . .
C25 C 0.4570(6) 0.8061(3) 0.6848(3) 0.0292(11) Uani 1 1 d . . . . .
H25 H 0.404789 0.832667 0.732320 0.035 Uiso 1 1 calc R U . . .
C23 C 0.4821(5) 0.7012(3) 0.5819(3) 0.0267(11) Uani 1 1 d . . . . .
H23 H 0.447938 0.655220 0.559647 0.032 Uiso 1 1 calc R U . . .
C8 C 0.3235(6) 0.7151(3) 0.3371(3) 0.0273(11) Uani 1 1 d . . . . .
H8 H 0.258497 0.764245 0.313339 0.033 Uiso 1 1 calc R U . . .
C2 C 0.4496(5) 0.7337(3) 0.3637(3) 0.0217(10) Uani 1 1 d . . . . .
C42 C -0.0019(5) 0.5380(3) 0.2303(3) 0.0263(11) Uani 1 1 d . . . . .
H42 H -0.055696 0.549879 0.280791 0.032 Uiso 1 1 calc R U . . .
C7 C 0.2915(6) 0.6289(3) 0.3443(3) 0.0269(11) Uani 1 1 d . . . . .
H7 H 0.205926 0.619389 0.326294 0.032 Uiso 1 1 calc R U . . .
C52 C 0.8766(6) 0.2274(4) -0.1726(3) 0.0355(13) Uani 1 1 d . . . . .
H52 H 0.925725 0.236266 -0.223214 0.043 Uiso 1 1 calc R U . . .
C48 C 0.2500(6) 0.4924(3) 0.0033(3) 0.0295(11) Uani 1 1 d . . . . .
H48A H 0.240182 0.435240 -0.018133 0.044 Uiso 1 1 calc R U . . .
H48B H 0.355084 0.488008 0.006151 0.044 Uiso 1 1 calc R U . . .
H48C H 0.212131 0.545132 -0.030148 0.044 Uiso 1 1 calc R U . . .
C38 C 0.1501(6) 0.2007(4) 0.0400(3) 0.0339(13) Uani 1 1 d . . . . .
H38 H 0.051986 0.203045 0.030787 0.041 Uiso 1 1 calc R U . . .
C45 C 0.1612(5) 0.5058(3) 0.0837(3) 0.0254(11) Uani 1 1 d . . . . .
C14 C 0.3327(6) 0.9436(3) 0.2552(3) 0.0285(11) Uani 1 1 d . . . . .
C44 C 0.0319(5) 0.5771(3) 0.0954(3) 0.0278(11) Uani 1 1 d . . . . .
H44 H -0.000128 0.615026 0.052803 0.033 Uiso 1 1 calc R U . . .
C46 C 0.1696(6) 0.4011(3) 0.2886(3) 0.0273(11) Uani 1 1 d . . . . .
H46A H 0.147606 0.437753 0.335568 0.041 Uiso 1 1 calc R U . . .
H46B H 0.276401 0.371721 0.278878 0.041 Uiso 1 1 calc R U . . .
H46C H 0.113154 0.353316 0.295295 0.041 Uiso 1 1 calc R U . . .
C15 C 0.2149(6) 1.0190(3) 0.2407(3) 0.0313(12) Uani 1 1 d . . . . .
H15 H 0.200806 1.036236 0.188771 0.038 Uiso 1 1 calc R U . . .
C26 C 0.5792(6) 0.8367(3) 0.6474(3) 0.0310(12) Uani 1 1 d . . . . .
H26 H 0.612172 0.882879 0.670020 0.037 Uiso 1 1 calc R U . . .
C47 C -0.1917(6) 0.6721(4) 0.1800(3) 0.0377(13) Uani 1 1 d . . . . .
H47A H -0.228839 0.680093 0.235311 0.057 Uiso 1 1 calc R U . . .
H47B H -0.267908 0.657251 0.153905 0.057 Uiso 1 1 calc R U . . .
H47C H -0.168483 0.729568 0.157696 0.057 Uiso 1 1 calc R U . . .
C54 C 0.6844(6) 0.2827(3) -0.0669(3) 0.0308(12) Uani 1 1 d . . . . .
H54 H 0.601063 0.328801 -0.044746 0.037 Uiso 1 1 calc R U . . .
C53 C 0.7527(7) 0.2950(4) -0.1413(3) 0.0371(13) Uani 1 1 d . . . . .
H53 H 0.715599 0.348829 -0.170905 0.044 Uiso 1 1 calc R U . . .
C37 C 0.2658(6) 0.1252(4) 0.0168(3) 0.0359(13) Uani 1 1 d . . . . .
H37 H 0.248008 0.075508 -0.008923 0.043 Uiso 1 1 calc R U . . .
C19 C 0.4363(6) 0.8931(4) 0.1875(3) 0.0344(12) Uani 1 1 d . . . . .
H19A H 0.514534 0.925705 0.169544 0.052 Uiso 1 1 calc R U . . .
H19B H 0.379682 0.891026 0.145328 0.052 Uiso 1 1 calc R U . . .
H19C H 0.481714 0.829787 0.203840 0.052 Uiso 1 1 calc R U . . .
C17 C 0.1388(6) 1.0414(4) 0.3758(3) 0.0347(13) Uani 1 1 d . . . . .
H17 H 0.071798 1.074211 0.417107 0.042 Uiso 1 1 calc R U . . .
C21 C 0.2766(6) 0.9404(4) 0.4757(3) 0.0350(13) Uani 1 1 d . . . . .
H21A H 0.371672 0.950941 0.484855 0.053 Uiso 1 1 calc R U . . .
H21B H 0.277570 0.874842 0.484898 0.053 Uiso 1 1 calc R U . . .
H21C H 0.195222 0.978260 0.510882 0.053 Uiso 1 1 calc R U . . .
B2 B 0.3470(6) 0.3614(4) 0.1297(3) 0.0198(11) Uani 1 1 d . . . . .
C16 C 0.1203(6) 1.0680(3) 0.3000(3) 0.0337(13) Uani 1 1 d . . . . .
B1 B 0.4808(6) 0.8327(4) 0.3513(3) 0.0233(12) Uani 1 1 d . . . . .
C55 C 0.8868(8) 0.3144(5) 0.4467(4) 0.0518(16) Uani 1 1 d . . . . .
H55A H 0.990284 0.284952 0.426326 0.078 Uiso 1 1 calc R U . . .
H55B H 0.830529 0.266843 0.459293 0.078 Uiso 1 1 calc R U . . .
H55C H 0.884109 0.348142 0.493565 0.078 Uiso 1 1 calc R U . . .
C20 C -0.0025(7) 1.1508(4) 0.2812(4) 0.0550(18) Uani 1 1 d . . . . .
H20A H -0.040403 1.138182 0.234881 0.083 Uiso 1 1 calc R U . . .
H20B H 0.037706 1.205860 0.271806 0.083 Uiso 1 1 calc R U . . .
H20C H -0.083612 1.161655 0.324851 0.083 Uiso 1 1 calc R U . . .

loop_
_atom_site_aniso_label
_atom_site_aniso_U_11
_atom_site_aniso_U_22
_atom_site_aniso_U_33
_atom_site_aniso_U_23
_atom_site_aniso_U_13
_atom_site_aniso_U_12
As2 0.0201(3) 0.0180(3) 0.0235(3) -0.0076(2) -0.00085(19) -0.00180(19)
As1 0.0262(3) 0.0227(3) 0.0216(3) -0.0018(2) -0.0035(2) -0.0076(2)
S2 0.0436(8) 0.0235(6) 0.0331(7) -0.0030(6) -0.0074(6) -0.0006(6)
S1 0.0320(7) 0.0323(7) 0.0383(7) -0.0049(6) -0.0064(6) -0.0009(6)
C29 0.024(2) 0.015(2) 0.017(2) -0.0060(18) 0.0001(18) -0.0045(17)
C22 0.025(3) 0.022(2) 0.020(2) 0.001(2) -0.0055(19) -0.0067(19)
C32 0.022(2) 0.023(2) 0.020(2) -0.004(2) -0.0013(19) -0.0031(19)
C35 0.024(2) 0.017(2) 0.026(2) -0.010(2) 0.0029(19) -0.0035(18)
C30 0.018(2) 0.019(2) 0.016(2) -0.0037(19) 0.0005(17) -0.0027(18)
O1 0.058(3) 0.047(3) 0.073(3) -0.004(3) -0.017(3) -0.018(2)
C28 0.026(2) 0.019(2) 0.014(2) 0.0015(19) -0.0011(18) -0.0059(18)
C40 0.016(2) 0.019(2) 0.024(2) -0.004(2) -0.0047(18) -0.0045(18)
C34 0.030(3) 0.021(2) 0.024(2) -0.010(2) -0.002(2) -0.009(2)
C33 0.021(2) 0.033(3) 0.021(2) -0.001(2) -0.0037(19) -0.009(2)
C5 0.032(3) 0.025(3) 0.026(2) -0.004(2) -0.001(2) -0.010(2)
C49 0.021(2) 0.020(2) 0.030(3) -0.009(2) 0.002(2) -0.0064(19)
C9 0.024(3) 0.028(3) 0.020(2) -0.005(2) 0.0013(19) -0.007(2)
C11 0.029(3) 0.024(3) 0.030(3) 0.000(2) 0.002(2) -0.014(2)
C41 0.021(2) 0.019(2) 0.028(2) -0.004(2) -0.0025(19) -0.0054(18)
C31 0.020(2) 0.024(2) 0.025(2) -0.004(2) -0.0036(19) -0.0061(19)
C27 0.026(3) 0.029(3) 0.027(3) -0.003(2) -0.002(2) -0.007(2)
C3 0.021(2) 0.022(2) 0.018(2) -0.0046(19) -0.0022(18) -0.0036(18)
C50 0.019(2) 0.032(3) 0.032(3) -0.008(2) -0.009(2) 0.000(2)
C4 0.020(2) 0.019(2) 0.020(2) -0.0021(19) 0.0001(18) -0.0061(18)
C43 0.022(3) 0.020(2) 0.041(3) -0.007(2) -0.005(2) 0.0000(19)
C6 0.038(3) 0.020(2) 0.031(3) -0.004(2) -0.005(2) -0.008(2)
C36 0.032(3) 0.022(2) 0.044(3) -0.017(2) 0.001(2) -0.009(2)
C24 0.033(3) 0.025(3) 0.032(3) 0.005(2) 0.004(2) -0.006(2)
C39 0.023(3) 0.028(3) 0.035(3) -0.015(2) 0.005(2) -0.008(2)
C13 0.018(2) 0.018(2) 0.032(3) -0.003(2) -0.004(2) -0.0078(18)
C1 0.021(2) 0.021(2) 0.016(2) -0.0038(19) 0.0030(18) -0.0043(18)
C51 0.021(3) 0.040(3) 0.030(3) -0.015(3) 0.005(2) -0.003(2)
C18 0.019(2) 0.026(3) 0.038(3) -0.007(2) -0.002(2) -0.0062(19)
C12 0.024(3) 0.019(2) 0.031(3) 0.001(2) -0.004(2) -0.0069(19)
C10 0.021(2) 0.032(3) 0.026(2) -0.002(2) 0.003(2) -0.007(2)
C25 0.035(3) 0.027(3) 0.021(2) 0.000(2) 0.002(2) -0.003(2)
C23 0.024(3) 0.027(3) 0.030(3) 0.001(2) -0.004(2) -0.009(2)
C8 0.029(3) 0.027(3) 0.026(2) -0.003(2) -0.006(2) -0.006(2)
C2 0.022(2) 0.023(2) 0.017(2) -0.006(2) -0.0012(18) 0.0007(19)
C42 0.028(3) 0.028(3) 0.024(2) -0.009(2) 0.004(2) -0.011(2)
C7 0.026(3) 0.029(3) 0.029(3) -0.007(2) -0.004(2) -0.010(2)
C52 0.035(3) 0.045(3) 0.028(3) -0.018(3) 0.004(2) -0.014(3)
C48 0.035(3) 0.026(3) 0.023(2) 0.002(2) -0.002(2) -0.002(2)
C38 0.020(3) 0.038(3) 0.046(3) -0.017(3) -0.004(2) -0.008(2)
C45 0.029(3) 0.023(2) 0.024(2) -0.007(2) -0.003(2) -0.006(2)
C14 0.027(3) 0.025(3) 0.036(3) -0.008(2) -0.005(2) -0.009(2)
C44 0.025(3) 0.026(3) 0.032(3) 0.007(2) -0.009(2) -0.005(2)
C46 0.028(3) 0.025(3) 0.027(2) -0.005(2) 0.000(2) -0.005(2)
C15 0.035(3) 0.024(3) 0.040(3) 0.003(2) -0.018(2) -0.009(2)
C26 0.031(3) 0.026(3) 0.035(3) -0.011(2) -0.003(2) -0.005(2)
C47 0.023(3) 0.029(3) 0.056(4) -0.010(3) -0.004(3) 0.004(2)
C54 0.038(3) 0.016(2) 0.035(3) -0.009(2) 0.007(2) -0.006(2)
C53 0.052(4) 0.032(3) 0.024(3) -0.003(2) 0.002(2) -0.007(3)
C37 0.032(3) 0.036(3) 0.045(3) -0.023(3) 0.004(2) -0.019(2)
C19 0.039(3) 0.037(3) 0.028(3) -0.003(3) -0.004(2) -0.012(2)
C17 0.018(3) 0.029(3) 0.057(4) -0.015(3) -0.001(2) -0.004(2)
C21 0.035(3) 0.042(3) 0.022(2) 0.000(2) 0.004(2) -0.003(2)
B2 0.025(3) 0.019(3) 0.016(2) -0.001(2) -0.002(2) -0.008(2)
C16 0.027(3) 0.018(2) 0.059(4) -0.003(3) -0.019(3) -0.002(2)
B1 0.028(3) 0.025(3) 0.014(2) -0.002(2) 0.002(2) -0.003(2)
C55 0.059(4) 0.061(4) 0.039(3) 0.006(3) -0.014(3) -0.019(3)
C20 0.043(4) 0.031(3) 0.092(5) -0.007(3) -0.027(4) 0.003(3)

loop_
_atom_type_symbol
_atom_type_description
_atom_type_scat_dispersion_real
_atom_type_scat_dispersion_imag
_atom_type_scat_source
C C 0.0033 0.0016 'International Tables Vol C Tables 4.2.6.8 and 6.1.1.4'
H H 0.0000 0.0000 'International Tables Vol C Tables 4.2.6.8 and 6.1.1.4'
As As 0.0499 2.0058 'International Tables Vol C Tables 4.2.6.8 and 6.1.1.4'
B B 0.0013 0.0007 'International Tables Vol C Tables 4.2.6.8 and 6.1.1.4'
O O 0.0106 0.0060 'International Tables Vol C Tables 4.2.6.8 and 6.1.1.4'
S S 0.1246 0.1234 'International Tables Vol C Tables 4.2.6.8 and 6.1.1.4'

loop_
_exptl_crystal_face_index_h
_exptl_crystal_face_index_k
_exptl_crystal_face_index_l
_exptl_crystal_face_perp_dist
-1 2 0 0.0351
1 -2 0 0.0824
1 2 -2 0.1359
-1 -2 2 0.2073
-2 -2 -1 0.2815
2 2 1 0.2407
0 0 -1 0.2445
0 0 1 0.3423

loop_
_geom_angle_atom_site_label_1
_geom_angle_atom_site_label_2
_geom_angle_atom_site_label_3
_geom_angle
_geom_angle_site_symmetry_1
_geom_angle_site_symmetry_3
_geom_angle_publ_flag
C28 As2 S2 114.81(14) . . ?
C28 As2 C49 105.07(18) . . ?
C49 As2 S2 111.09(14) . . ?
C31 As2 S2 115.15(15) . . ?
C31 As2 C28 105.27(19) . . ?
C31 As2 C49 104.4(2) . . ?
C22 As1 S1 113.26(14) . . ?
C22 As1 C1 102.92(19) . . ?
C4 As1 S1 115.50(14) . . ?
C4 As1 C22 102.94(18) . . ?
C4 As1 C1 103.61(19) . . ?
C1 As1 S1 116.86(14) . . ?
C35 C29 C28 114.7(4) . . ?
C35 C29 B2 120.3(4) . . ?
C28 C29 B2 125.1(4) . . ?
C27 C22 As1 120.2(4) . . ?
C23 C22 As1 119.2(3) . . ?
C23 C22 C27 120.5(4) . . ?
C28 C32 C33 121.1(4) . . ?
C34 C35 C29 123.2(4) . . ?
C31 C30 B2 123.0(4) . . ?
C39 C30 C31 116.2(4) . . ?
C39 C30 B2 120.8(4) . . ?
C29 C28 As2 120.3(3) . . ?
C32 C28 As2 117.1(3) . . ?
C32 C28 C29 122.5(4) . . ?
C41 C40 B2 121.4(4) . . ?
C45 C40 C41 118.2(4) . . ?
C45 C40 B2 120.3(4) . . ?
C35 C34 C33 119.9(4) . . ?
C32 C33 C34 118.6(4) . . ?
C1 C5 C6 119.1(5) . . ?
C50 C49 As2 119.5(4) . . ?
C54 C49 As2 119.7(3) . . ?
C54 C49 C50 120.9(5) . . ?
C10 C9 C4 118.5(5) . . ?
C10 C11 C12 119.6(4) . . ?
C40 C41 C46 120.4(4) . . ?
C42 C41 C40 119.9(4) . . ?
C42 C41 C46 119.5(4) . . ?
C30 C31 As2 122.4(3) . . ?
C36 C31 As2 116.8(4) . . ?
C36 C31 C30 120.6(4) . . ?
C22 C27 C26 119.4(5) . . ?
C4 C3 B1 123.9(4) . . ?
C12 C3 C4 116.1(4) . . ?
C12 C3 B1 120.0(4) . . ?
C49 C50 C51 119.1(5) . . ?
C9 C4 As1 118.4(3) . . ?
C9 C4 C3 122.5(4) . . ?
C3 C4 As1 118.8(3) . . ?
C42 C43 C44 118.6(4) . . ?
C42 C43 C47 122.0(5) . . ?
C44 C43 C47 119.4(5) . . ?
C7 C6 C5 121.0(5) . . ?
C31 C36 C37 121.1(5) . . ?
C25 C24 C23 121.1(5) . . ?
C38 C39 C30 123.3(4) . . ?
C18 C13 B1 119.8(4) . . ?
C14 C13 C18 118.2(4) . . ?
C14 C13 B1 121.9(4) . . ?
C5 C1 As1 118.8(4) . . ?
C5 C1 C2 122.9(4) . . ?
C2 C1 As1 118.1(3) . . ?
C52 C51 C50 120.3(5) . . ?
C13 C18 C21 118.9(4) . . ?
C17 C18 C13 120.4(5) . . ?
C17 C18 C21 120.7(5) . . ?
C11 C12 C3 122.4(5) . . ?
C11 C10 C9 120.8(5) . . ?
C24 C25 C26 120.0(5) . . ?
C22 C23 C24 119.1(5) . . ?
C7 C8 C2 123.1(5) . . ?
C1 C2 C8 115.2(4) . . ?
C1 C2 B1 124.7(4) . . ?
C8 C2 B1 120.1(4) . . ?
C43 C42 C41 121.6(4) . . ?
C6 C7 C8 118.7(5) . . ?
C51 C52 C53 120.5(5) . . ?
C37 C38 C39 119.4(5) . . ?
C40 C45 C48 120.2(4) . . ?
C44 C45 C40 120.7(4) . . ?
C44 C45 C48 119.0(5) . . ?
C13 C14 C15 119.8(4) . . ?
C13 C14 C19 121.0(4) . . ?
C15 C14 C19 119.2(5) . . ?
C45 C44 C43 120.8(5) . . ?
C16 C15 C14 121.2(5) . . ?
C25 C26 C27 119.9(5) . . ?
C49 C54 C53 119.9(5) . . ?
C54 C53 C52 119.3(5) . . ?
C38 C37 C36 119.3(4) . . ?
C16 C17 C18 121.0(5) . . ?
C29 B2 C30 123.7(4) . . ?
C29 B2 C40 120.0(4) . . ?
C30 B2 C40 116.3(4) . . ?
C15 C16 C17 119.3(5) . . ?
C15 C16 C20 119.2(5) . . ?
C17 C16 C20 121.5(5) . . ?
C13 B1 C3 119.3(4) . . ?
C13 B1 C2 119.4(4) . . ?
C2 B1 C3 121.2(4) . . ?

loop_
_geom_bond_atom_site_label_1
_geom_bond_atom_site_label_2
_geom_bond_distance
_geom_bond_site_symmetry_2
_geom_bond_publ_flag
As2 S2 2.0712(14) . ?
As2 C28 1.935(4) . ?
As2 C49 1.942(5) . ?
As2 C31 1.922(5) . ?
As1 S1 2.0630(14) . ?
As1 C22 1.936(4) . ?
As1 C4 1.928(4) . ?
As1 C1 1.941(5) . ?
C29 C35 1.412(6) . ?
C29 C28 1.426(6) . ?
C29 B2 1.567(7) . ?
C22 C27 1.391(6) . ?
C22 C23 1.386(6) . ?
C32 C28 1.375(6) . ?
C32 C33 1.387(6) . ?
C35 C34 1.383(7) . ?
C30 C31 1.422(6) . ?
C30 C39 1.396(6) . ?
C30 B2 1.579(6) . ?
O1 C55 1.432(7) . ?
C40 C41 1.416(6) . ?
C40 C45 1.399(7) . ?
C40 B2 1.581(7) . ?
C34 C33 1.405(6) . ?
C5 C6 1.394(7) . ?
C5 C1 1.393(6) . ?
C49 C50 1.387(6) . ?
C49 C54 1.377(7) . ?
C9 C4 1.400(6) . ?
C9 C10 1.391(7) . ?
C11 C12 1.391(7) . ?
C11 C10 1.372(7) . ?
C41 C42 1.400(6) . ?
C41 C46 1.535(7) . ?
C31 C36 1.392(6) . ?
C27 C26 1.395(7) . ?
C3 C4 1.404(6) . ?
C3 C12 1.396(6) . ?
C3 B1 1.582(7) . ?
C50 C51 1.389(7) . ?
C43 C42 1.377(7) . ?
C43 C44 1.402(7) . ?
C43 C47 1.526(6) . ?
C6 C7 1.386(7) . ?
C36 C37 1.392(7) . ?
C24 C25 1.364(7) . ?
C24 C23 1.391(7) . ?
C39 C38 1.389(6) . ?
C13 C18 1.410(6) . ?
C13 C14 1.407(7) . ?
C13 B1 1.565(7) . ?
C1 C2 1.401(6) . ?
C51 C52 1.370(8) . ?
C18 C17 1.393(7) . ?
C18 C21 1.523(7) . ?
C25 C26 1.393(7) . ?
C8 C2 1.428(7) . ?
C8 C7 1.386(7) . ?
C2 B1 1.570(7) . ?
C52 C53 1.396(7) . ?
C48 C45 1.516(6) . ?
C38 C37 1.385(7) . ?
C45 C44 1.396(6) . ?
C14 C15 1.410(7) . ?
C14 C19 1.516(7) . ?
C15 C16 1.370(7) . ?
C54 C53 1.382(7) . ?
C17 C16 1.388(8) . ?
C16 C20 1.524(7) . ?

loop_
_exptl_oxdiff_crystal_face_indexfrac_h
_exptl_oxdiff_crystal_face_indexfrac_k
_exptl_oxdiff_crystal_face_indexfrac_l
_exptl_oxdiff_crystal_face_x
_exptl_oxdiff_crystal_face_y
_exptl_oxdiff_crystal_face_z
-1.0027 1.9941 -0.0055 0.0419 0.1258 -0.0453
1.0027 -1.9941 0.0055 -0.0419 -0.1258 0.0453
1.0003 2.0033 -2.0025 -0.1001 0.0168 -0.1041
-1.0003 -2.0033 2.0025 0.1001 -0.0168 0.1041
-1.9993 -1.9979 -0.9977 0.0130 0.0811 0.1411
1.9993 1.9979 0.9977 -0.0130 -0.0811 -0.1411
-0.0000 0.0014 -1.0008 -0.0395 0.0109 0.0020
0.0000 -0.0014 1.0008 0.0395 -0.0109 -0.0020
